data_7711666
loop_
_publ_author_name
'Cornia, Andrea'
'Nicolini, Alessio'
'McMonagle, Charles J.'
'Probert, Michael'

_publ_section_title
;
 The structure of a pentachromium(II) extended metal atom chain at 3 K:
 Cotton&#x2019;s conjecture proven
;
_journal_name_full 'Dalton Transactions'
_journal_paper_doi 10.1039/D2DT03103E
_journal_year 2022
_chemical_compound_source synthesis
_chemical_formula_iupac '[Cr5(C15H11N5)4(NCS)2]'
_chemical_formula_moiety 'C62 H44 Cr5 N22 S2'
_chemical_formula_sum 'C62 H44 Cr5 N22 S2'
_chemical_formula_weight 1421.31
_chemical_properties_physical Air-sensitive,Moisture-sensitive,Oxygen-sensitive
_space_group_crystal_system monoclinic
_space_group_IT_number 15
_space_group_name_Hall '-C 2yc'
_space_group_name_H-M_alt 'C 1 2/c 1'
_atom_sites_solution_hydrogens geom
_atom_sites_solution_primary dual
_audit_creation_date 2022-09-17
_audit_creation_method SHELXL-2018/3
_audit_update_record
;
2022-09-21 deposited with the CCDC.	2022-11-01 downloaded from the CCDC.
;
_cell_angle_alpha 90
_cell_angle_beta 90.0060(10)
_cell_angle_gamma 90
_cell_formula_units_Z 4
_cell_length_a 15.2426(3)
_cell_length_b 26.2039(7)
_cell_length_c 15.2056(3)
_cell_measurement_reflns_used 9538
_cell_measurement_temperature 291.8
_cell_measurement_theta_max 26.35
_cell_measurement_theta_min 2.67
_cell_volume 6073.4(2)
_computing_cell_refinement 'SAINT V8.40B (Bruker, 2016)'
_computing_data_reduction 'SAINT V8.40B (Bruker, 2016)'
_computing_publication_material 'WINGX publication routines v2020.2 (Farrugia, 2012)'
_computing_structure_refinement 'SHELXL-2018/3 (Sheldrick, 2015b)'
_computing_structure_solution 'SHELXT (Sheldrick, 2015a)'
_diffrn_ambient_temperature 291.8
_diffrn_detector 'Bruker APEX2 area detector'
_diffrn_detector_area_resol_mean 7.9
_diffrn_detector_type 'CCD area detector'
_diffrn_measured_fraction_theta_full 0.884
_diffrn_measured_fraction_theta_max 0.866
_diffrn_measurement_device 'four-circle Huber diffractometer'
_diffrn_measurement_device_type 'Bruker APEX2 area detector'
_diffrn_measurement_method '\f scans'
_diffrn_radiation_collimation focused
_diffrn_radiation_monochromator 'multilayer optics'
_diffrn_radiation_probe x-ray
_diffrn_radiation_type 'Mo K\a'
_diffrn_radiation_wavelength 0.71073
_diffrn_radiation_xray_symbol K-L~3~
_diffrn_reflns_av_unetI/netI 0.0175
_diffrn_reflns_Laue_measured_fraction_full 0.884
_diffrn_reflns_Laue_measured_fraction_max 0.866
_diffrn_reflns_limit_h_max 19
_diffrn_reflns_limit_h_min -19
_diffrn_reflns_limit_k_max 25
_diffrn_reflns_limit_k_min 0
_diffrn_reflns_limit_l_max 18
_diffrn_reflns_limit_l_min 0
_diffrn_reflns_number 5213
_diffrn_reflns_point_group_measured_fraction_full 0.884
_diffrn_reflns_point_group_measured_fraction_max 0.866
_diffrn_reflns_theta_full 25.242
_diffrn_reflns_theta_max 26.368
_diffrn_reflns_theta_min 1.546
_diffrn_source 'rotating anode'
_diffrn_source_current 108.0
_diffrn_source_power 5.4
_diffrn_source_target Mo
_diffrn_source_type 'Bruker TXS with Helios Optics'
_diffrn_source_voltage 50.0
_diffrn_standards_number 0
_exptl_absorpt_coefficient_mu 0.997
_exptl_absorpt_correction_T_max 0.745372
_exptl_absorpt_correction_T_min 0.639976
_exptl_absorpt_correction_type multi-scan
_exptl_absorpt_process_details
;
TWINABS-2012/1 (Bruker, 2012) was used for absorption correction.
Final HKLF 4 output contains 28556 reflections, Rint = 0.0347
(12553 with I > 3sig(I), Rint = 0.0303)
;
_exptl_crystal_colour 'dark black'
_exptl_crystal_colour_modifier dark
_exptl_crystal_colour_primary black
_exptl_crystal_density_diffrn 1.554
_exptl_crystal_description prism
_exptl_crystal_F_000 2888
_exptl_crystal_preparation 'Et2O vapour diffusion into a CH2Cl2 solution,Magnetic properties'
_exptl_crystal_recrystallization_method 'Re-crystallisation from solvent: Et2O/CH2Cl2'
_exptl_crystal_size_max 0.380
_exptl_crystal_size_mid 0.250
_exptl_crystal_size_min 0.250
_refine_diff_density_max 0.299
_refine_diff_density_min -0.833
_refine_diff_density_rms 0.064
_refine_ls_extinction_method none
_refine_ls_goodness_of_fit_ref 1.016
_refine_ls_hydrogen_treatment constr
_refine_ls_matrix_type full
_refine_ls_number_parameters 417
_refine_ls_number_reflns 5213
_refine_ls_number_restraints 466
_refine_ls_restrained_S_all 0.975
_refine_ls_R_factor_all 0.0564
_refine_ls_R_factor_gt 0.0360
_refine_ls_shift/su_max 0.001
_refine_ls_shift/su_mean 0.000
_refine_ls_structure_factor_coef Fsqd
_refine_ls_weighting_details 'w=1/[\s^2^(Fo^2^)+(0.0570P)^2^+6.2666P] where P=(Fo^2^+2Fc^2^)/3'
_refine_ls_weighting_scheme calc
_refine_ls_wR_factor_gt 0.0985
_refine_ls_wR_factor_ref 0.1159
_reflns_Friedel_coverage 0.000
_reflns_number_gt 3680
_reflns_number_total 5213
_reflns_threshold_expression 'I > 2\s(I)'
_cod_data_source_file d2dt03103e2.cif
_cod_data_source_block ambient_after
_cod_database_code 7711666
_shelx_shelxl_version_number 2018/3
_shelx_space_group_comment
;
The symmetry employed for this shelxl refinement is uniquely defined
by the following loop, which should always be used as a source of
symmetry information in preference to the above space-group names.
They are only intended as comments.
;
_shelx_estimated_absorpt_t_min 0.703
_shelx_estimated_absorpt_t_max 0.789

loop_
_space_group_symop_operation_xyz
'x, y, z'
'-x, y, -z+1/2'
'x+1/2, y+1/2, z'
'-x+1/2, y+1/2, -z+1/2'
'-x, -y, -z'
'x, -y, z-1/2'
'-x+1/2, -y+1/2, -z'
'x+1/2, -y+1/2, z-1/2'

loop_
_atom_site_label
_atom_site_type_symbol
_atom_site_fract_x
_atom_site_fract_y
_atom_site_fract_z
_atom_site_U_iso_or_equiv
_atom_site_adp_type
_atom_site_occupancy
_atom_site_site_symmetry_order
_atom_site_calc_flag
_atom_site_refinement_flags_posn
_atom_site_refinement_flags_adp
_atom_site_refinement_flags_occupancy
_atom_site_disorder_assembly
_atom_site_disorder_group
Cr1 Cr 0.500000 0.57559(3) 0.250000 0.03940(19) Uani 1 2 d S T P . .
Cr2 Cr 0.500000 0.66782(3) 0.250000 0.03935(19) Uani 1 2 d S T P . .
Cr3 Cr 0.500000 0.74773(3) 0.250000 0.03508(17) Uani 1 2 d S T P . .
Cr4 Cr 0.500000 0.83928(3) 0.250000 0.03849(19) Uani 1 2 d S T P . .
Cr5 Cr 0.500000 0.92139(3) 0.250000 0.03804(19) Uani 1 2 d S T P . .
S1 S 0.500000 0.38562(6) 0.250000 0.0935(7) Uani 1 2 d S T P . .
S2 S 0.500000 1.11473(6) 0.250000 0.0929(6) Uani 1 2 d S T P . .
N1 N 0.5684(2) 0.58305(17) 0.1299(3) 0.0366(10) Uani 1 1 d . . . . .
N2 N 0.60314(18) 0.66627(11) 0.1662(2) 0.0361(7) Uani 1 1 d . . . . .
N3 N 0.6268(4) 0.75012(10) 0.2030(4) 0.0310(14) Uani 1 1 d . . . . .
N4 N 0.63285(18) 0.83417(11) 0.24706(19) 0.0328(7) Uani 1 1 d . . . . .
N5 N 0.6321(3) 0.91838(17) 0.2887(2) 0.0343(9) Uani 1 1 d . . . . .
N6 N 0.6200(3) 0.58372(18) 0.3169(3) 0.0382(10) Uani 1 1 d . . . . .
N7 N 0.58310(19) 0.66609(11) 0.35406(19) 0.0355(7) Uani 1 1 d . . . . .
N8 N 0.5464(4) 0.75011(10) 0.3771(4) 0.0295(13) Uani 1 1 d . . . . .
N9 N 0.50244(18) 0.83404(11) 0.38360(18) 0.0323(7) Uani 1 1 d . . . . .
N10 N 0.4621(2) 0.91866(17) 0.3817(3) 0.0348(9) Uani 1 1 d . . . . .
N11 N 0.500000 0.49135(17) 0.250000 0.0528(10) Uani 1 2 d S T P . .
N12 N 0.500000 1.00931(17) 0.250000 0.0515(10) Uani 1 2 d S T P . .
C1 C 0.5687(4) 0.5445(3) 0.0716(4) 0.0460(15) Uani 1 1 d . . . . .
H1 H 0.540066 0.514527 0.087337 0.055 Uiso 1 1 calc R U . . .
C2 C 0.6074(5) 0.5462(3) -0.0084(5) 0.0579(17) Uani 1 1 d . . . . .
H2 H 0.607385 0.517776 -0.045084 0.069 Uiso 1 1 calc R U . . .
C3 C 0.6467(4) 0.5907(3) -0.0339(4) 0.0682(19) Uani 1 1 d . . . . .
H3 H 0.672257 0.593295 -0.089289 0.082 Uiso 1 1 calc R U . . .
C4 C 0.6482(3) 0.63127(17) 0.0222(3) 0.0544(11) Uani 1 1 d . . . . .
H4 H 0.675029 0.661592 0.005226 0.065 Uiso 1 1 calc R U . . .
C5 C 0.6091(2) 0.62727(15) 0.1062(2) 0.0391(9) Uani 1 1 d . . . . .
C6 C 0.6604(3) 0.70683(16) 0.1667(3) 0.0368(10) Uani 1 1 d . . . . .
C7 C 0.7478(3) 0.7054(2) 0.1397(4) 0.0570(16) Uani 1 1 d . . . . .
H7 H 0.772348 0.675188 0.118981 0.068 Uiso 1 1 calc R U . . .
C8 C 0.7972(6) 0.74949(15) 0.1444(7) 0.068(3) Uani 1 1 d . . . . .
H8 H 0.855028 0.749238 0.124839 0.082 Uiso 1 1 calc R U . . .
C9 C 0.7617(3) 0.7939(2) 0.1777(4) 0.0507(15) Uani 1 1 d . . . . .
H9 H 0.794263 0.823940 0.178458 0.061 Uiso 1 1 calc R U . . .
C10 C 0.6758(2) 0.79305(17) 0.2102(3) 0.0334(9) Uani 1 1 d . . . . .
C11 C 0.6772(2) 0.87407(14) 0.2854(2) 0.0327(8) Uani 1 1 d . . . . .
C12 C 0.7606(2) 0.87089(16) 0.3251(3) 0.0451(10) Uani 1 1 d . . . . .
H12 H 0.790766 0.840039 0.325494 0.054 Uiso 1 1 calc R U . . .
C13 C 0.7974(4) 0.9135(2) 0.3634(4) 0.0524(15) Uani 1 1 d . . . . .
H13 H 0.852382 0.911507 0.389792 0.063 Uiso 1 1 calc R U . . .
C14 C 0.7523(4) 0.9592(3) 0.3623(4) 0.0479(14) Uani 1 1 d . . . . .
H14 H 0.777123 0.988569 0.385851 0.058 Uiso 1 1 calc R U . . .
C15 C 0.6699(4) 0.9603(3) 0.3258(4) 0.0412(13) Uani 1 1 d . . . . .
H15 H 0.638808 0.990870 0.326279 0.049 Uiso 1 1 calc R U . . .
C16 C 0.6769(4) 0.5443(3) 0.3124(4) 0.0498(16) Uani 1 1 d . . . . .
H16 H 0.659887 0.514506 0.283781 0.060 Uiso 1 1 calc R U . . .
C17 C 0.7585(5) 0.5468(3) 0.3487(5) 0.072(2) Uani 1 1 d . . . . .
H17 H 0.796594 0.519100 0.344903 0.086 Uiso 1 1 calc R U . . .
C18 C 0.7843(4) 0.5914(3) 0.3916(5) 0.070(2) Uani 1 1 d . . . . .
H18 H 0.839737 0.593756 0.416829 0.084 Uiso 1 1 calc R U . . .
C19 C 0.7277(3) 0.63128(18) 0.3963(3) 0.0584(12) Uani 1 1 d . . . . .
H19 H 0.744539 0.661272 0.424339 0.070 Uiso 1 1 calc R U . . .
C20 C 0.6432(2) 0.62725(15) 0.3587(2) 0.0373(8) Uani 1 1 d . . . . .
C21 C 0.5830(3) 0.70675(17) 0.4116(3) 0.0383(10) Uani 1 1 d . . . . .
C22 C 0.6102(4) 0.7063(2) 0.4994(4) 0.0606(17) Uani 1 1 d . . . . .
H22 H 0.631774 0.676401 0.524394 0.073 Uiso 1 1 calc R U . . .
C23 C 0.6049(7) 0.74959(16) 0.5482(6) 0.062(3) Uani 1 1 d . . . . .
H23 H 0.624818 0.749403 0.606008 0.075 Uiso 1 1 calc R U . . .
C24 C 0.5709(3) 0.7934(2) 0.5136(4) 0.0518(14) Uani 1 1 d . . . . .
H24 H 0.569065 0.823069 0.547094 0.062 Uiso 1 1 calc R U . . .
C25 C 0.5388(3) 0.79334(17) 0.4272(3) 0.0355(9) Uani 1 1 d . . . . .
C26 C 0.4641(2) 0.87396(14) 0.4277(2) 0.0342(8) Uani 1 1 d . . . . .
C27 C 0.4233(3) 0.87139(17) 0.5112(3) 0.0477(10) Uani 1 1 d . . . . .
H27 H 0.422255 0.840711 0.541950 0.057 Uiso 1 1 calc R U . . .
C28 C 0.3861(4) 0.9134(3) 0.5462(4) 0.0548(15) Uani 1 1 d . . . . .
H28 H 0.359381 0.911716 0.601115 0.066 Uiso 1 1 calc R U . . .
C29 C 0.3877(5) 0.9584(3) 0.5010(5) 0.0588(17) Uani 1 1 d . . . . .
H29 H 0.363170 0.987843 0.524737 0.071 Uiso 1 1 calc R U . . .
C30 C 0.4257(4) 0.9589(3) 0.4213(4) 0.0471(15) Uani 1 1 d . . . . .
H30 H 0.426815 0.989829 0.391268 0.057 Uiso 1 1 calc R U . . .
C31 C 0.500000 0.4477(2) 0.250000 0.0529(13) Uani 1 2 d S T P . .
C32 C 0.500000 1.0529(2) 0.250000 0.0509(12) Uani 1 2 d S T P . .

loop_
_atom_site_aniso_label
_atom_site_aniso_U_11
_atom_site_aniso_U_22
_atom_site_aniso_U_33
_atom_site_aniso_U_23
_atom_site_aniso_U_13
_atom_site_aniso_U_12
Cr1 0.0342(8) 0.0429(5) 0.0410(9) 0.000 -0.0004(8) 0.000
Cr2 0.0264(7) 0.0586(5) 0.0331(7) 0.000 0.0001(7) 0.000
Cr3 0.0222(8) 0.0544(5) 0.0286(9) 0.000 0.0001(9) 0.000
Cr4 0.0258(7) 0.0605(5) 0.0291(7) 0.000 0.0009(7) 0.000
Cr5 0.0328(8) 0.0487(5) 0.0327(8) 0.000 0.0013(8) 0.000
S1 0.085(2) 0.0407(12) 0.155(3) 0.000 0.036(3) 0.000
S2 0.146(3) 0.0442(12) 0.088(2) 0.000 -0.029(3) 0.000
N1 0.040(2) 0.027(2) 0.043(2) -0.0056(15) -0.0010(16) 0.0058(17)
N2 0.0335(16) 0.028(2) 0.0471(18) -0.0062(14) 0.0047(13) 0.0002(13)
N3 0.029(3) 0.024(3) 0.039(4) -0.0005(11) 0.007(3) 0.0010(11)
N4 0.0302(15) 0.027(2) 0.0413(17) -0.0005(13) -0.0004(12) -0.0014(12)
N5 0.0368(18) 0.028(2) 0.038(2) -0.0037(16) 0.0009(15) -0.0048(15)
N6 0.0394(19) 0.028(2) 0.048(2) 0.0023(18) -0.0018(16) 0.0059(15)
N7 0.0392(17) 0.025(2) 0.0421(17) 0.0015(13) -0.0074(13) 0.0030(13)
N8 0.031(3) 0.026(3) 0.032(3) 0.0000(11) 0.001(2) 0.0005(11)
N9 0.0368(16) 0.0277(19) 0.0325(15) 0.0003(12) -0.0006(12) 0.0013(13)
N10 0.035(2) 0.030(2) 0.0392(19) -0.0055(15) 0.0017(15) 0.0029(16)
N11 0.054(5) 0.040(3) 0.064(6) 0.000 -0.003(6) 0.000
N12 0.052(5) 0.047(3) 0.055(5) 0.000 -0.006(5) 0.000
C1 0.055(3) 0.028(3) 0.055(3) -0.006(2) -0.004(2) 0.004(2)
C2 0.077(4) 0.047(4) 0.050(3) -0.022(3) 0.001(3) 0.003(3)
C3 0.094(5) 0.063(4) 0.047(3) -0.018(3) 0.018(3) -0.008(3)
C4 0.068(3) 0.043(3) 0.053(2) -0.006(2) 0.013(2) -0.006(2)
C5 0.040(2) 0.033(2) 0.044(2) -0.0048(17) 0.0004(16) 0.0044(17)
C6 0.0341(19) 0.027(2) 0.049(3) -0.004(2) 0.0061(18) -0.0017(16)
C7 0.039(2) 0.039(3) 0.093(4) -0.021(3) 0.021(3) 0.001(2)
C8 0.042(4) 0.046(5) 0.117(8) -0.019(3) 0.033(5) -0.0072(18)
C9 0.036(2) 0.038(3) 0.077(4) -0.012(3) 0.017(2) -0.0115(19)
C10 0.0332(18) 0.027(2) 0.040(2) -0.0005(18) 0.0015(16) 0.0008(15)
C11 0.0318(17) 0.031(2) 0.0349(19) -0.0002(15) 0.0026(14) -0.0053(15)
C12 0.0349(19) 0.044(3) 0.056(3) -0.0033(19) -0.0076(17) 0.0031(17)
C13 0.037(2) 0.056(4) 0.064(3) -0.012(3) -0.009(2) -0.007(2)
C14 0.046(3) 0.042(3) 0.055(3) -0.017(3) 0.001(2) -0.012(2)
C15 0.041(2) 0.035(3) 0.048(3) -0.006(2) 0.005(2) -0.004(2)
C16 0.047(3) 0.039(4) 0.063(4) -0.007(3) -0.006(2) 0.014(2)
C17 0.054(3) 0.057(5) 0.103(5) -0.018(4) -0.016(3) 0.026(3)
C18 0.048(3) 0.064(4) 0.097(5) -0.007(3) -0.028(3) 0.013(3)
C19 0.045(2) 0.051(3) 0.079(3) -0.010(2) -0.019(2) 0.004(2)
C20 0.0379(19) 0.030(2) 0.044(2) 0.0065(16) -0.0025(16) 0.0041(16)
C21 0.042(2) 0.031(2) 0.042(2) 0.0017(17) -0.0077(18) -0.0005(19)
C22 0.091(4) 0.042(3) 0.049(3) 0.004(2) -0.024(3) 0.013(3)
C23 0.089(6) 0.059(5) 0.039(5) -0.0061(19) -0.026(4) 0.014(2)
C24 0.070(4) 0.042(3) 0.044(3) -0.010(2) -0.016(2) 0.005(3)
C25 0.036(2) 0.032(2) 0.038(2) 0.0000(17) -0.0009(17) -0.0015(18)
C26 0.0352(19) 0.033(2) 0.0345(18) -0.0048(16) 0.0002(14) -0.0016(15)
C27 0.053(3) 0.047(3) 0.043(2) 0.0010(19) 0.0085(18) 0.001(2)
C28 0.062(3) 0.062(4) 0.040(3) -0.011(2) 0.013(2) 0.006(3)
C29 0.070(4) 0.053(4) 0.054(3) -0.014(3) 0.011(3) 0.021(3)
C30 0.056(3) 0.033(3) 0.052(3) -0.003(2) 0.001(2) 0.011(2)
C31 0.044(6) 0.058(4) 0.057(6) 0.000 0.007(6) 0.000
C32 0.047(6) 0.062(4) 0.044(6) 0.000 -0.006(6) 0.000

loop_
_atom_type_symbol
_atom_type_description
_atom_type_scat_dispersion_real
_atom_type_scat_dispersion_imag
_atom_type_scat_source
C C 0.0033 0.0016 'International Tables Vol C Tables 4.2.6.8 and 6.1.1.4'
H H 0.0000 0.0000 'International Tables Vol C Tables 4.2.6.8 and 6.1.1.4'
Cr Cr 0.3209 0.6236 'International Tables Vol C Tables 4.2.6.8 and 6.1.1.4'
N N 0.0061 0.0033 'International Tables Vol C Tables 4.2.6.8 and 6.1.1.4'
S S 0.1246 0.1234 'International Tables Vol C Tables 4.2.6.8 and 6.1.1.4'

loop_
_geom_angle_atom_site_label_1
_geom_angle_atom_site_label_2
_geom_angle_atom_site_label_3
_geom_angle
_geom_angle_site_symmetry_1
_geom_angle_site_symmetry_3
_geom_angle_publ_flag
N6 Cr1 N6 168.4(3) . 2_655 ?
N6 Cr1 N1 88.80(18) . . ?
N6 Cr1 N1 90.12(18) 2_655 . ?
N6 Cr1 N1 90.12(18) . 2_655 ?
N6 Cr1 N1 88.80(18) 2_655 2_655 ?
N1 Cr1 N1 169.4(2) . 2_655 ?
N6 Cr1 N11 95.81(13) . . ?
N6 Cr1 N11 95.81(13) 2_655 . ?
N1 Cr1 N11 95.31(12) . . ?
N1 Cr1 N11 95.31(12) 2_655 . ?
N6 Cr1 Cr2 84.19(13) . . ?
N6 Cr1 Cr2 84.19(13) 2_655 . ?
N1 Cr1 Cr2 84.69(12) . . ?
N1 Cr1 Cr2 84.69(12) 2_655 . ?
N11 Cr1 Cr2 180.0 . . ?
N2 Cr2 N2 177.70(17) 2_655 . ?
N2 Cr2 N7 90.32(14) 2_655 2_655 ?
N2 Cr2 N7 89.63(14) . 2_655 ?
N2 Cr2 N7 89.63(14) 2_655 . ?
N2 Cr2 N7 90.32(14) . . ?
N7 Cr2 N7 177.44(17) 2_655 . ?
N2 Cr2 Cr3 91.15(9) 2_655 . ?
N2 Cr2 Cr3 91.15(9) . . ?
N7 Cr2 Cr3 91.28(9) 2_655 . ?
N7 Cr2 Cr3 91.28(9) . . ?
N2 Cr2 Cr1 88.85(9) 2_655 . ?
N2 Cr2 Cr1 88.85(9) . . ?
N7 Cr2 Cr1 88.72(9) 2_655 . ?
N7 Cr2 Cr1 88.72(9) . . ?
Cr3 Cr2 Cr1 180.0 . . ?
N8 Cr3 N8 176.52(15) . 2_655 ?
N8 Cr3 N3 90.1(3) . . ?
N8 Cr3 N3 89.8(3) 2_655 . ?
N8 Cr3 N3 89.8(3) . 2_655 ?
N8 Cr3 N3 90.1(3) 2_655 2_655 ?
N3 Cr3 N3 176.51(15) . 2_655 ?
N8 Cr3 Cr2 91.74(7) . . ?
N8 Cr3 Cr2 91.74(7) 2_655 . ?
N3 Cr3 Cr2 91.75(7) . . ?
N3 Cr3 Cr2 91.75(7) 2_655 . ?
N8 Cr3 Cr4 88.26(7) . . ?
N8 Cr3 Cr4 88.26(7) 2_655 . ?
N3 Cr3 Cr4 88.25(7) . . ?
N3 Cr3 Cr4 88.25(7) 2_655 . ?
Cr2 Cr3 Cr4 180.0 . . ?
N4 Cr4 N4 172.43(17) 2_655 . ?
N4 Cr4 N9 89.96(13) 2_655 2_655 ?
N4 Cr4 N9 89.53(13) . 2_655 ?
N4 Cr4 N9 89.53(13) 2_655 . ?
N4 Cr4 N9 89.96(13) . . ?
N9 Cr4 N9 172.27(17) 2_655 . ?
N4 Cr4 Cr5 93.78(9) 2_655 . ?
N4 Cr4 Cr5 93.78(9) . . ?
N9 Cr4 Cr5 93.86(8) 2_655 . ?
N9 Cr4 Cr5 93.86(8) . . ?
N4 Cr4 Cr3 86.22(9) 2_655 . ?
N4 Cr4 Cr3 86.22(9) . . ?
N9 Cr4 Cr3 86.14(8) 2_655 . ?
N9 Cr4 Cr3 86.14(8) . . ?
Cr5 Cr4 Cr3 180.0 . . ?
N10 Cr5 N10 176.1(3) 2_655 . ?
N10 Cr5 N5 89.70(18) 2_655 2_655 ?
N10 Cr5 N5 90.15(18) . 2_655 ?
N10 Cr5 N5 90.15(18) 2_655 . ?
N10 Cr5 N5 89.70(18) . . ?
N5 Cr5 N5 175.7(2) 2_655 . ?
N10 Cr5 Cr4 88.03(13) 2_655 . ?
N10 Cr5 Cr4 88.03(13) . . ?
N5 Cr5 Cr4 87.85(12) 2_655 . ?
N5 Cr5 Cr4 87.85(12) . . ?
N10 Cr5 N12 91.97(13) 2_655 . ?
N10 Cr5 N12 91.97(13) . . ?
N5 Cr5 N12 92.15(12) 2_655 . ?
N5 Cr5 N12 92.15(12) . . ?
Cr4 Cr5 N12 180.0 . . ?
C1 N1 C5 117.6(5) . . ?
C1 N1 Cr1 120.1(4) . . ?
C5 N1 Cr1 122.2(3) . . ?
C5 N2 C6 122.5(3) . . ?
C5 N2 Cr2 119.0(2) . . ?
C6 N2 Cr2 118.3(2) . . ?
C10 N3 C6 121.2(5) . . ?
C10 N3 Cr3 120.9(3) . . ?
C6 N3 Cr3 117.9(3) . . ?
C11 N4 C10 122.2(3) . . ?
C11 N4 Cr4 115.5(2) . . ?
C10 N4 Cr4 122.3(2) . . ?
C11 N5 C15 119.6(4) . . ?
C11 N5 Cr5 120.7(3) . . ?
C15 N5 Cr5 119.4(4) . . ?
C16 N6 C20 120.0(5) . . ?
C16 N6 Cr1 117.2(4) . . ?
C20 N6 Cr1 122.7(3) . . ?
C20 N7 C21 122.8(3) . . ?
C20 N7 Cr2 118.3(2) . . ?
C21 N7 Cr2 118.5(2) . . ?
C25 N8 C21 120.4(5) . . ?
C25 N8 Cr3 121.2(3) . . ?
C21 N8 Cr3 118.3(3) . . ?
C25 N9 C26 121.9(3) . . ?
C25 N9 Cr4 122.8(2) . . ?
C26 N9 Cr4 115.4(2) . . ?
C30 N10 C26 117.2(5) . . ?
C30 N10 Cr5 121.4(4) . . ?
C26 N10 Cr5 121.0(3) . . ?
C31 N11 Cr1 180.0 . . ?
C32 N12 Cr5 180.0 . . ?
N1 C1 C2 124.8(7) . . ?
N1 C1 H1 117.6 . . ?
C2 C1 H1 117.6 . . ?
C1 C2 C3 118.3(6) . . ?
C1 C2 H2 120.9 . . ?
C3 C2 H2 120.9 . . ?
C4 C3 C2 119.7(6) . . ?
C4 C3 H3 120.2 . . ?
C2 C3 H3 120.2 . . ?
C3 C4 C5 120.0(5) . . ?
C3 C4 H4 120.0 . . ?
C5 C4 H4 120.0 . . ?
N1 C5 N2 115.3(3) . . ?
N1 C5 C4 119.6(4) . . ?
N2 C5 C4 125.0(4) . . ?
N3 C6 N2 114.0(4) . . ?
N3 C6 C7 120.1(4) . . ?
N2 C6 C7 125.7(4) . . ?
C8 C7 C6 118.9(5) . . ?
C8 C7 H7 120.6 . . ?
C6 C7 H7 120.6 . . ?
C9 C8 C7 120.7(8) . . ?
C9 C8 H8 119.6 . . ?
C7 C8 H8 119.6 . . ?
C8 C9 C10 118.9(6) . . ?
C8 C9 H9 120.6 . . ?
C10 C9 H9 120.6 . . ?
N3 C10 N4 114.9(4) . . ?
N3 C10 C9 120.0(4) . . ?
N4 C10 C9 125.1(4) . . ?
N5 C11 N4 114.8(3) . . ?
N5 C11 C12 119.6(4) . . ?
N4 C11 C12 125.5(3) . . ?
C13 C12 C11 120.0(4) . . ?
C13 C12 H12 120.0 . . ?
C11 C12 H12 120.0 . . ?
C12 C13 C14 119.6(5) . . ?
C12 C13 H13 120.2 . . ?
C14 C13 H13 120.2 . . ?
C15 C14 C13 118.7(6) . . ?
C15 C14 H14 120.7 . . ?
C13 C14 H14 120.7 . . ?
N5 C15 C14 122.4(6) . . ?
N5 C15 H15 118.8 . . ?
C14 C15 H15 118.8 . . ?
N6 C16 C17 122.0(6) . . ?
N6 C16 H16 119.0 . . ?
C17 C16 H16 119.0 . . ?
C16 C17 C18 119.1(7) . . ?
C16 C17 H17 120.4 . . ?
C18 C17 H17 120.4 . . ?
C19 C18 C17 119.4(6) . . ?
C19 C18 H18 120.3 . . ?
C17 C18 H18 120.3 . . ?
C18 C19 C20 120.0(5) . . ?
C18 C19 H19 120.0 . . ?
C20 C19 H19 120.0 . . ?
N6 C20 N7 115.3(3) . . ?
N6 C20 C19 119.4(4) . . ?
N7 C20 C19 125.0(4) . . ?
N8 C21 N7 113.4(4) . . ?
N8 C21 C22 119.6(5) . . ?
N7 C21 C22 126.8(4) . . ?
C23 C22 C21 119.8(6) . . ?
C23 C22 H22 120.1 . . ?
C21 C22 H22 120.1 . . ?
C22 C23 C24 121.0(8) . . ?
C22 C23 H23 119.5 . . ?
C24 C23 H23 119.5 . . ?
C23 C24 C25 119.5(6) . . ?
C23 C24 H24 120.2 . . ?
C25 C24 H24 120.2 . . ?
N8 C25 N9 114.1(4) . . ?
N8 C25 C24 119.5(5) . . ?
N9 C25 C24 126.3(4) . . ?
N10 C26 N9 114.4(3) . . ?
N10 C26 C27 119.4(4) . . ?
N9 C26 C27 126.1(4) . . ?
C28 C27 C26 120.0(4) . . ?
C28 C27 H27 120.0 . . ?
C26 C27 H27 120.0 . . ?
C27 C28 C29 120.0(6) . . ?
C27 C28 H28 120.0 . . ?
C29 C28 H28 120.0 . . ?
C30 C29 C28 118.1(7) . . ?
C30 C29 H29 121.0 . . ?
C28 C29 H29 121.0 . . ?
N10 C30 C29 125.3(7) . . ?
N10 C30 H30 117.4 . . ?
C29 C30 H30 117.4 . . ?
N11 C31 S1 180.0 . . ?
N12 C32 S2 180.0 . . ?

loop_
_geom_bond_atom_site_label_1
_geom_bond_atom_site_label_2
_geom_bond_distance
_geom_bond_site_symmetry_2
_geom_bond_publ_flag
Cr1 N6 2.103(4) . ?
Cr1 N6 2.103(4) 2_655 ?
Cr1 N1 2.112(4) . ?
Cr1 N1 2.112(4) 2_655 ?
Cr1 N11 2.207(4) . ?
Cr1 Cr2 2.4167(10) . ?
Cr2 N2 2.024(3) 2_655 ?
Cr2 N2 2.024(3) . ?
Cr2 N7 2.027(3) 2_655 ?
Cr2 N7 2.027(3) . ?
Cr2 Cr3 2.0940(11) . ?
Cr3 N8 2.058(6) . ?
Cr3 N8 2.058(6) 2_655 ?
Cr3 N3 2.062(6) . ?
Cr3 N3 2.062(6) 2_655 ?
Cr3 Cr4 2.3990(11) . ?
Cr4 N4 2.030(3) 2_655 ?
Cr4 N4 2.030(3) . ?
Cr4 N9 2.036(3) 2_655 ?
Cr4 N9 2.036(3) . ?
Cr4 Cr5 2.1517(10) . ?
Cr5 N10 2.086(4) 2_655 ?
Cr5 N10 2.086(4) . ?
Cr5 N5 2.099(4) 2_655 ?
Cr5 N5 2.099(4) . ?
Cr5 N12 2.304(4) . ?
S1 C31 1.627(6) . ?
S2 C32 1.621(6) . ?
N1 C1 1.344(8) . ?
N1 C5 1.363(6) . ?
N2 C5 1.373(5) . ?
N2 C6 1.376(5) . ?
N3 C10 1.354(6) . ?
N3 C6 1.362(5) . ?
N4 C11 1.375(4) . ?
N4 C10 1.379(5) . ?
N5 C11 1.351(5) . ?
N5 C15 1.363(8) . ?
N6 C16 1.352(8) . ?
N6 C20 1.353(6) . ?
N7 C20 1.371(4) . ?
N7 C21 1.379(5) . ?
N8 C25 1.370(6) . ?
N8 C21 1.371(6) . ?
N9 C25 1.372(5) . ?
N9 C26 1.373(4) . ?
N10 C30 1.335(8) . ?
N10 C26 1.364(6) . ?
N11 C31 1.144(6) . ?
N12 C32 1.142(6) . ?
C1 C2 1.353(9) . ?
C1 H1 0.9300 . ?
C2 C3 1.368(9) . ?
C2 H2 0.9300 . ?
C3 C4 1.364(7) . ?
C3 H3 0.9300 . ?
C4 C5 1.413(5) . ?
C4 H4 0.9300 . ?
C6 C7 1.394(6) . ?
C7 C8 1.382(8) . ?
C7 H7 0.9300 . ?
C8 C9 1.381(8) . ?
C8 H8 0.9300 . ?
C9 C10 1.400(6) . ?
C9 H9 0.9300 . ?
C11 C12 1.409(5) . ?
C12 C13 1.379(7) . ?
C12 H12 0.9300 . ?
C13 C14 1.381(8) . ?
C13 H13 0.9300 . ?
C14 C15 1.373(9) . ?
C14 H14 0.9300 . ?
C15 H15 0.9300 . ?
C16 C17 1.362(9) . ?
C16 H16 0.9300 . ?
C17 C18 1.395(9) . ?
C17 H17 0.9300 . ?
C18 C19 1.357(8) . ?
C18 H18 0.9300 . ?
C19 C20 1.414(5) . ?
C19 H19 0.9300 . ?
C21 C22 1.398(7) . ?
C22 C23 1.358(8) . ?
C22 H22 0.9300 . ?
C23 C24 1.365(8) . ?
C23 H23 0.9300 . ?
C24 C25 1.402(6) . ?
C24 H24 0.9300 . ?
C26 C27 1.415(5) . ?
C27 C28 1.348(7) . ?
C27 H27 0.9300 . ?
C28 C29 1.365(9) . ?
C28 H28 0.9300 . ?
C29 C30 1.344(9) . ?
C29 H29 0.9300 . ?
C30 H30 0.9300 . ?

loop_
_geom_torsion_atom_site_label_1
_geom_torsion_atom_site_label_2
_geom_torsion_atom_site_label_3
_geom_torsion_atom_site_label_4
_geom_torsion
_geom_torsion_site_symmetry_1
_geom_torsion_site_symmetry_2
_geom_torsion_site_symmetry_3
_geom_torsion_site_symmetry_4
_geom_torsion_publ_flag
C5 N1 C1 C2 1.0(9) . . . . ?
Cr1 N1 C1 C2 177.3(5) . . . . ?
N1 C1 C2 C3 -2.6(11) . . . . ?
C1 C2 C3 C4 2.0(10) . . . . ?
C2 C3 C4 C5 -0.2(9) . . . . ?
C1 N1 C5 N2 176.8(4) . . . . ?
Cr1 N1 C5 N2 0.6(5) . . . . ?
C1 N1 C5 C4 0.9(6) . . . . ?
Cr1 N1 C5 C4 -175.2(3) . . . . ?
C6 N2 C5 N1 159.6(4) . . . . ?
Cr2 N2 C5 N1 -26.2(4) . . . . ?
C6 N2 C5 C4 -24.8(6) . . . . ?
Cr2 N2 C5 C4 149.4(3) . . . . ?
C3 C4 C5 N1 -1.3(7) . . . . ?
C3 C4 C5 N2 -176.8(5) . . . . ?
C10 N3 C6 N2 178.5(5) . . . . ?
Cr3 N3 C6 N2 0.2(6) . . . . ?
C10 N3 C6 C7 2.9(8) . . . . ?
Cr3 N3 C6 C7 -175.4(4) . . . . ?
C5 N2 C6 N3 154.6(4) . . . . ?
Cr2 N2 C6 N3 -19.7(5) . . . . ?
C5 N2 C6 C7 -30.1(6) . . . . ?
Cr2 N2 C6 C7 155.6(4) . . . . ?
N3 C6 C7 C8 -4.8(9) . . . . ?
N2 C6 C7 C8 -179.9(7) . . . . ?
C6 C7 C8 C9 2.0(13) . . . . ?
C7 C8 C9 C10 2.7(13) . . . . ?
C6 N3 C10 N4 179.0(5) . . . . ?
Cr3 N3 C10 N4 -2.7(6) . . . . ?
C6 N3 C10 C9 1.9(8) . . . . ?
Cr3 N3 C10 C9 -179.8(4) . . . . ?
C11 N4 C10 N3 158.2(4) . . . . ?
Cr4 N4 C10 N3 -20.8(5) . . . . ?
C11 N4 C10 C9 -24.9(6) . . . . ?
Cr4 N4 C10 C9 156.1(4) . . . . ?
C8 C9 C10 N3 -4.7(9) . . . . ?
C8 C9 C10 N4 178.5(6) . . . . ?
C15 N5 C11 N4 179.8(4) . . . . ?
Cr5 N5 C11 N4 6.3(4) . . . . ?
C15 N5 C11 C12 4.0(6) . . . . ?
Cr5 N5 C11 C12 -169.5(3) . . . . ?
C10 N4 C11 N5 156.6(3) . . . . ?
Cr4 N4 C11 N5 -24.4(4) . . . . ?
C10 N4 C11 C12 -27.9(5) . . . . ?
Cr4 N4 C11 C12 151.2(3) . . . . ?
N5 C11 C12 C13 -3.1(6) . . . . ?
N4 C11 C12 C13 -178.4(4) . . . . ?
C11 C12 C13 C14 -0.2(8) . . . . ?
C12 C13 C14 C15 2.4(9) . . . . ?
C11 N5 C15 C14 -1.7(8) . . . . ?
Cr5 N5 C15 C14 171.8(5) . . . . ?
C13 C14 C15 N5 -1.6(10) . . . . ?
C20 N6 C16 C17 -0.4(9) . . . . ?
Cr1 N6 C16 C17 175.9(6) . . . . ?
N6 C16 C17 C18 -0.1(12) . . . . ?
C16 C17 C18 C19 -0.1(12) . . . . ?
C17 C18 C19 C20 0.6(10) . . . . ?
C16 N6 C20 N7 175.6(5) . . . . ?
Cr1 N6 C20 N7 -0.3(5) . . . . ?
C16 N6 C20 C19 0.9(7) . . . . ?
Cr1 N6 C20 C19 -175.1(3) . . . . ?
C21 N7 C20 N6 160.9(4) . . . . ?
Cr2 N7 C20 N6 -26.3(4) . . . . ?
C21 N7 C20 C19 -24.7(6) . . . . ?
Cr2 N7 C20 C19 148.1(4) . . . . ?
C18 C19 C20 N6 -1.0(7) . . . . ?
C18 C19 C20 N7 -175.2(5) . . . . ?
C25 N8 C21 N7 177.8(4) . . . . ?
Cr3 N8 C21 N7 -0.3(6) . . . . ?
C25 N8 C21 C22 2.0(7) . . . . ?
Cr3 N8 C21 C22 -176.1(4) . . . . ?
C20 N7 C21 N8 153.7(4) . . . . ?
Cr2 N7 C21 N8 -19.0(5) . . . . ?
C20 N7 C21 C22 -30.9(6) . . . . ?
Cr2 N7 C21 C22 156.4(4) . . . . ?
N8 C21 C22 C23 -3.9(9) . . . . ?
N7 C21 C22 C23 -179.1(6) . . . . ?
C21 C22 C23 C24 2.1(12) . . . . ?
C22 C23 C24 C25 1.7(12) . . . . ?
C21 N8 C25 N9 178.8(4) . . . . ?
Cr3 N8 C25 N9 -3.1(6) . . . . ?
C21 N8 C25 C24 1.7(7) . . . . ?
Cr3 N8 C25 C24 179.8(4) . . . . ?
C26 N9 C25 N8 158.6(4) . . . . ?
Cr4 N9 C25 N8 -20.5(5) . . . . ?
C26 N9 C25 C24 -24.5(6) . . . . ?
Cr4 N9 C25 C24 156.3(4) . . . . ?
C23 C24 C25 N8 -3.6(8) . . . . ?
C23 C24 C25 N9 179.7(6) . . . . ?
C30 N10 C26 N9 -179.9(4) . . . . ?
Cr5 N10 C26 N9 7.6(4) . . . . ?
C30 N10 C26 C27 4.0(6) . . . . ?
Cr5 N10 C26 C27 -168.6(3) . . . . ?
C25 N9 C26 N10 155.8(3) . . . . ?
Cr4 N9 C26 N10 -24.9(4) . . . . ?
C25 N9 C26 C27 -28.4(6) . . . . ?
Cr4 N9 C26 C27 150.9(3) . . . . ?
N10 C26 C27 C28 -2.7(6) . . . . ?
N9 C26 C27 C28 -178.3(4) . . . . ?
C26 C27 C28 C29 0.0(8) . . . . ?
C27 C28 C29 C30 1.1(10) . . . . ?
C26 N10 C30 C29 -3.0(9) . . . . ?
Cr5 N10 C30 C29 169.5(6) . . . . ?
C28 C29 C30 N10 0.4(11) . . . . ?

loop_
_twin_individual_id
_twin_individual_mass_fraction_refined
1 0.575(3)
2 0.425(3)
